data_1562649
loop_
_publ_author_name
'Yin, Wenlong'
'Wang, Wendong'
'Kang, Lei'
'Lin, Zheshuai'
'Feng, Kai'
'Shi, Youguo'
'Hao, Wenyu'
'Yao, Jiyong'
'Wu, Yicheng'

_publ_section_title
;
 Ln3FeGaQ7: A new series of transition-metal rare-earth chalcogenides
;
_journal_name_full 'Journal of Solid State Chemistry'
_journal_page_first 269
_journal_page_last 275
_journal_paper_doi 10.1016/j.jssc.2013.03.029
_journal_volume 202
_journal_year 2013
_chemical_formula_sum 'Dy3 Fe Ga Se7'
_chemical_formula_weight 1165.79
_space_group_IT_number 173
_space_group_name_Hall 'P 6c'
_space_group_name_H-M_alt 'P 63'
_symmetry_cell_setting hexagonal
_symmetry_space_group_name_H-M 'P 63'
_atom_sites_solution_hydrogens .
_atom_sites_solution_primary direct
_atom_sites_solution_secondary difmap
_cell_angle_alpha 90.00
_cell_angle_beta 90.00
_cell_angle_gamma 120.00
_cell_formula_units_Z 2
_cell_length_a 9.9956(2)
_cell_length_b 9.9956(2)
_cell_length_c 6.3980(2)
_cell_measurement_reflns_used 1940
_cell_measurement_temperature 293(2)
_cell_measurement_theta_max 29.0332
_cell_measurement_theta_min 3.1776
_cell_volume 553.60(2)
_computing_cell_refinement 'CrysAlisPro (Oxford Diffraction Ltd., 2010)'
_computing_data_collection 'CrysAlisPro (Oxford Diffraction Ltd., 2010)'
_computing_data_reduction 'CrysAlisPro (Oxford Diffraction Ltd., 2010)'
_computing_molecular_graphics 'SHELXL-97 (Sheldrick, 2008)'
_computing_publication_material Diamond
_computing_structure_refinement 'SHELXL-97 (Sheldrick, 2008)'
_computing_structure_solution 'SHELXS-97 (Sheldrick, 2008)'
_diffrn_ambient_temperature 293(2)
_diffrn_detector_area_resol_mean 15.9149
_diffrn_measured_fraction_theta_full 0.998
_diffrn_measured_fraction_theta_max 0.998
_diffrn_measurement_device_type 'Xcalibur, Sapphire3, Gemini ultra'
_diffrn_measurement_method '\w scans'
_diffrn_radiation_monochromator graphite
_diffrn_radiation_source 'Enhance (Mo) X-ray Source'
_diffrn_radiation_type 'Mo K\a'
_diffrn_radiation_wavelength 0.71073
_diffrn_reflns_av_R_equivalents 0.0662
_diffrn_reflns_av_sigmaI/netI 0.0616
_diffrn_reflns_limit_h_max 8
_diffrn_reflns_limit_h_min -12
_diffrn_reflns_limit_k_max 12
_diffrn_reflns_limit_k_min -12
_diffrn_reflns_limit_l_max 6
_diffrn_reflns_limit_l_min -7
_diffrn_reflns_number 2706
_diffrn_reflns_theta_full 26.36
_diffrn_reflns_theta_max 26.36
_diffrn_reflns_theta_min 3.18
_exptl_absorpt_coefficient_mu 46.626
_exptl_absorpt_correction_T_max 0.162
_exptl_absorpt_correction_T_min 0.051
_exptl_absorpt_correction_type numerical
_exptl_absorpt_process_details 'face indexed'
_exptl_crystal_colour Black
_exptl_crystal_density_diffrn 6.994
_exptl_crystal_density_method 'not measured'
_exptl_crystal_description Needle
_exptl_crystal_F_000 986
_exptl_crystal_size_max 0.2150
_exptl_crystal_size_mid 0.0570
_exptl_crystal_size_min 0.0390
_refine_diff_density_max 1.357
_refine_diff_density_min -2.520
_refine_diff_density_rms 0.407
_refine_ls_abs_structure_details 'Flack H D (1983), Acta Cryst. A39, 876-881'
_refine_ls_abs_structure_Flack 0.3(3)
_refine_ls_extinction_coef 0.0085(8)
_refine_ls_extinction_expression Fc^*^=kFc[1+0.001xFc^2^\l^3^/sin(2\q)]^-1/4^
_refine_ls_extinction_method SHELXL
_refine_ls_goodness_of_fit_ref 1.144
_refine_ls_hydrogen_treatment .
_refine_ls_matrix_type full
_refine_ls_number_parameters 39
_refine_ls_number_reflns 695
_refine_ls_number_restraints 1
_refine_ls_restrained_S_all 1.143
_refine_ls_R_factor_all 0.0386
_refine_ls_R_factor_gt 0.0378
_refine_ls_shift/su_max 0.000
_refine_ls_shift/su_mean 0.000
_refine_ls_structure_factor_coef Fsqd
_refine_ls_weighting_details 'calc w=1/[\s^2^(Fo^2^)+(0.0500P)^2^+0.0000P] where P=(Fo^2^+2Fc^2^)/3'
_refine_ls_weighting_scheme calc
_refine_ls_wR_factor_gt 0.0921
_refine_ls_wR_factor_ref 0.0933
_reflns_number_gt 681
_reflns_number_total 695
_reflns_threshold_expression >2sigma(I)
_cod_data_source_file JSSC-2013-202-269.cif
_cod_data_source_block Dy3FeGaSe7
_cod_original_sg_symbol_H-M P63
_cod_database_code 1562649

loop_
_symmetry_equiv_pos_as_xyz
'x, y, z'
'-y, x-y, z'
'-x+y, -x, z'
'-x, -y, z+1/2'
'y, -x+y, z+1/2'
'x-y, x, z+1/2'

loop_
_atom_site_label
_atom_site_type_symbol
_atom_site_fract_x
_atom_site_fract_y
_atom_site_fract_z
_atom_site_U_iso_or_equiv
_atom_site_adp_type
_atom_site_occupancy
_atom_site_symmetry_multiplicity
_atom_site_calc_flag
_atom_site_refinement_flags
_atom_site_disorder_assembly
_atom_site_disorder_group
Dy Dy 0.62305(12) 0.78199(12) 0.6804(2) 0.0074(3) Uani 1 1 d . . .
Ga Ga 0.6667 0.3333 0.6028(6) 0.0042(10) Uani 1 3 d S . .
Fe Fe 1.0000 1.0000 1.0043(10) 0.0123(13) Uani 1 3 d S . .
Se1 Se 0.4788(3) 0.9156(3) 0.9466(3) 0.0065(5) Uani 1 1 d . . .
Se2 Se 0.6667 0.3333 0.9726(6) 0.0045(8) Uani 1 3 d S . .
Se3 Se 0.8924(3) 0.7560(3) 0.7629(3) 0.0057(5) Uani 1 1 d . . .

loop_
_atom_site_aniso_label
_atom_site_aniso_U_11
_atom_site_aniso_U_22
_atom_site_aniso_U_33
_atom_site_aniso_U_23
_atom_site_aniso_U_13
_atom_site_aniso_U_12
Dy 0.0057(6) 0.0095(6) 0.0058(5) 0.0004(5) 0.0006(5) 0.0029(4)
Ga 0.0055(14) 0.0055(14) 0.002(2) 0.000 0.000 0.0027(7)
Fe 0.0111(19) 0.0111(19) 0.015(3) 0.000 0.000 0.0056(9)
Se1 0.0070(11) 0.0063(12) 0.0034(10) 0.0009(9) -0.0006(10) 0.0013(10)
Se2 0.0064(12) 0.0064(12) 0.0006(18) 0.000 0.000 0.0032(6)
Se3 0.0049(11) 0.0069(11) 0.0059(11) 0.0005(9) -0.0001(9) 0.0034(9)

loop_
_atom_type_symbol
_atom_type_description
_atom_type_scat_dispersion_real
_atom_type_scat_dispersion_imag
_atom_type_scat_source
Fe Fe 0.3463 0.8444 'International Tables Vol C Tables 4.2.6.8 and 6.1.1.4'
Ga Ga 0.2307 1.6083 'International Tables Vol C Tables 4.2.6.8 and 6.1.1.4'
Se Se -0.0929 2.2259 'International Tables Vol C Tables 4.2.6.8 and 6.1.1.4'
Dy Dy -0.1892 4.4098 'International Tables Vol C Tables 4.2.6.8 and 6.1.1.4'

loop_
_geom_angle_atom_site_label_1
_geom_angle_atom_site_label_2
_geom_angle_atom_site_label_3
_geom_angle
_geom_angle_site_symmetry_1
_geom_angle_site_symmetry_3
Se2 Dy Se3 148.70(8) 4_664 .
Se2 Dy Se1 81.02(8) 4_664 3_565
Se3 Dy Se1 91.16(8) . 3_565
Se2 Dy Se3 85.10(9) 4_664 5_564
Se3 Dy Se3 82.95(7) . 5_564
Se1 Dy Se3 142.48(8) 3_565 5_564
Se2 Dy Se1 79.91(7) 4_664 .
Se3 Dy Se1 128.77(8) . .
Se1 Dy Se1 80.06(9) 3_565 .
Se3 Dy Se1 131.37(7) 5_564 .
Se2 Dy Se3 128.84(6) 4_664 3_675
Se3 Dy Se3 77.60(11) . 3_675
Se1 Dy Se3 133.53(8) 3_565 3_675
Se3 Dy Se3 81.37(8) 5_564 3_675
Se1 Dy Se3 73.28(7) . 3_675
Se2 Dy Se1 74.01(6) 4_664 6_654
Se3 Dy Se1 74.76(7) . 6_654
Se1 Dy Se1 71.64(4) 3_565 6_654
Se3 Dy Se1 71.05(7) 5_564 6_654
Se1 Dy Se1 143.89(8) . 6_654
Se3 Dy Se1 142.83(8) 3_675 6_654
Se2 Dy Fe 131.86(14) 4_664 4_774
Se3 Dy Fe 49.05(7) . 4_774
Se1 Dy Fe 140.21(8) 3_565 4_774
Se3 Dy Fe 47.57(11) 5_564 4_774
Se1 Dy Fe 121.83(8) . 4_774
Se3 Dy Fe 48.61(7) 3_675 4_774
Se1 Dy Fe 94.26(8) 6_654 4_774
Se2 Ga Se1 114.77(10) . 4_664
Se2 Ga Se1 114.77(10) . 5_554
Se1 Ga Se1 103.69(12) 4_664 5_554
Se2 Ga Se1 114.77(10) . 6_654
Se1 Ga Se1 103.69(12) 4_664 6_654
Se1 Ga Se1 103.69(12) 5_554 6_654
Se3 Fe Se3 88.79(17) 2_765 .
Se3 Fe Se3 88.79(17) 2_765 3_675
Se3 Fe Se3 88.79(17) . 3_675
Se3 Fe Se3 92.56(5) 2_765 4_775
Se3 Fe Se3 178.1(2) . 4_775
Se3 Fe Se3 92.56(5) 3_675 4_775
Se3 Fe Se3 178.1(2) 2_765 5_565
Se3 Fe Se3 92.56(5) . 5_565
Se3 Fe Se3 92.56(5) 3_675 5_565
Se3 Fe Se3 86.07(17) 4_775 5_565
Se3 Fe Se3 92.56(5) 2_765 6_655
Se3 Fe Se3 92.56(5) . 6_655
Se3 Fe Se3 178.1(2) 3_675 6_655
Se3 Fe Se3 86.07(17) 4_775 6_655
Se3 Fe Se3 86.07(17) 5_565 6_655
Se3 Fe Dy 55.11(6) 2_765 4_775
Se3 Fe Dy 126.04(8) . 4_775
Se3 Fe Dy 123.97(8) 3_675 4_775
Se3 Fe Dy 54.05(8) 4_775 4_775
Se3 Fe Dy 123.0(2) 5_565 4_775
Se3 Fe Dy 56.06(8) 6_655 4_775
Se3 Fe Dy 123.97(8) 2_765 6_655
Se3 Fe Dy 55.11(6) . 6_655
Se3 Fe Dy 126.04(8) 3_675 6_655
Se3 Fe Dy 123.0(2) 4_775 6_655
Se3 Fe Dy 56.06(8) 5_565 6_655
Se3 Fe Dy 54.05(8) 6_655 6_655
Dy Fe Dy 109.96(10) 4_775 6_655
Se3 Fe Dy 126.04(8) 2_765 5_565
Se3 Fe Dy 123.97(8) . 5_565
Se3 Fe Dy 55.11(6) 3_675 5_565
Se3 Fe Dy 56.07(8) 4_775 5_565
Se3 Fe Dy 54.05(8) 5_565 5_565
Se3 Fe Dy 123.0(2) 6_655 5_565
Dy Fe Dy 109.96(10) 4_775 5_565
Dy Fe Dy 109.96(10) 6_655 5_565
Ga Se1 Dy 88.68(10) 4_665 2_665
Ga Se1 Dy 87.16(9) 4_665 .
Dy Se1 Dy 97.21(8) 2_665 .
Ga Se1 Dy 117.06(11) 4_665 5_565
Dy Se1 Dy 151.03(9) 2_665 5_565
Dy Se1 Dy 97.14(8) . 5_565
Ga Se2 Dy 117.77(8) . 5
Ga Se2 Dy 117.77(8) . 6_655
Dy Se2 Dy 100.05(10) 5 6_655
Ga Se2 Dy 117.77(8) . 4_665
Dy Se2 Dy 100.05(10) 5 4_665
Dy Se2 Dy 100.05(10) 6_655 4_665
Fe Se3 Fe 74.12(7) . 4_774
Fe Se3 Dy 89.50(9) . .
Fe Se3 Dy 76.90(7) 4_774 .
Fe Se3 Dy 77.33(12) . 6_655
Fe Se3 Dy 151.41(14) 4_774 6_655
Dy Se3 Dy 104.47(8) . 6_655
Fe Se3 Dy 87.54(8) . 2_765
Fe Se3 Dy 75.33(6) 4_774 2_765
Dy Se3 Dy 151.81(10) . 2_765
Dy Se3 Dy 102.19(8) 6_655 2_765

loop_
_geom_bond_atom_site_label_1
_geom_bond_atom_site_label_2
_geom_bond_distance
_geom_bond_site_symmetry_2
Dy Se2 2.854(2) 4_664
Dy Se3 2.880(3) .
Dy Se1 2.883(3) 3_565
Dy Se3 2.913(3) 5_564
Dy Se1 2.948(3) .
Dy Se3 2.971(3) 3_675
Dy Se1 3.157(3) 6_654
Dy Fe 3.465(2) 4_774
Ga Se2 2.366(5) .
Ga Se1 2.385(3) 4_664
Ga Se1 2.385(3) 5_554
Ga Se1 2.385(3) 6_654
Fe Se3 2.621(4) 2_765
Fe Se3 2.621(4) .
Fe Se3 2.621(4) 3_675
Fe Se3 2.687(4) 4_775
Fe Se3 2.687(4) 5_565
Fe Se3 2.687(4) 6_655
Fe Dy 3.465(2) 4_775
Fe Dy 3.465(2) 6_655
Fe Dy 3.465(2) 5_565
Se1 Ga 2.385(3) 4_665
Se1 Dy 2.883(3) 2_665
Se1 Dy 3.157(3) 5_565
Se2 Dy 2.854(2) 5
Se2 Dy 2.854(2) 6_655
Se2 Dy 2.854(2) 4_665
Se3 Fe 2.687(4) 4_774
Se3 Dy 2.913(3) 6_655
Se3 Dy 2.971(3) 2_765
